data_4108563
loop_
_publ_author_name
'Daisuke Uraguchi'
'Yusuke Ueki'
'Takashi Ooi'

_publ_section_title
;
 Chiral Tetraaminophosphonium Carboxylate-Catalyzed Direct Mannich-Type
 Reaction
;
_journal_name_full 'Journal of the American Chemical Society'
_journal_page_first 14088
_journal_page_last 14089
_journal_paper_doi 10.1021/ja806311e
_journal_volume 130
_journal_year 2008
_chemical_formula_sum 'C36 H46 Cl N4 O P'
_chemical_formula_weight 617.19
_chemical_name_systematic
; 
 ? 
;
_space_group_IT_number 19
_symmetry_cell_setting orthorhombic
_symmetry_space_group_name_Hall 'P 2ac 2ab'
_symmetry_space_group_name_H-M 'P 21 21 21'
_atom_sites_solution_hydrogens geom
_atom_sites_solution_primary direct
_atom_sites_solution_secondary difmap
_audit_creation_method SHELXL-97
_cell_angle_alpha 90.00
_cell_angle_beta 90.00
_cell_angle_gamma 90.00
_cell_formula_units_Z 4
_cell_length_a 13.813(4)
_cell_length_b 15.029(5)
_cell_length_c 15.943(5)
_cell_measurement_reflns_used 3266
_cell_measurement_temperature 153(2)
_cell_measurement_theta_max 23.66
_cell_measurement_theta_min 2.38
_cell_volume 3309.7(18)
_computing_cell_refinement 'Bruker SMART'
_computing_data_collection 'Bruker SMART'
_computing_data_reduction 'Bruker SAINT'
_computing_molecular_graphics 'Bruker SHELXTL'
_computing_publication_material 'Bruker SHELXTL'
_computing_structure_refinement 'SHELXL-97 (Sheldrick, 1997)'
_computing_structure_solution 'SHELXS-97 (Sheldrick, 1990)'
_diffrn_ambient_temperature 153(2)
_diffrn_detector_area_resol_mean 8.366
_diffrn_measured_fraction_theta_full 0.995
_diffrn_measured_fraction_theta_max 0.995
_diffrn_measurement_device_type 'CCD area detector'
_diffrn_measurement_method 'phi and omega scans'
_diffrn_radiation_monochromator graphite
_diffrn_radiation_source 'fine-focus sealed tube'
_diffrn_radiation_type MoK\a
_diffrn_radiation_wavelength 0.71073
_diffrn_reflns_av_R_equivalents 0.0526
_diffrn_reflns_av_sigmaI/netI 0.0729
_diffrn_reflns_limit_h_max 18
_diffrn_reflns_limit_h_min -12
_diffrn_reflns_limit_k_max 20
_diffrn_reflns_limit_k_min -17
_diffrn_reflns_limit_l_max 21
_diffrn_reflns_limit_l_min -21
_diffrn_reflns_number 19873
_diffrn_reflns_theta_full 28.30
_diffrn_reflns_theta_max 28.30
_diffrn_reflns_theta_min 1.86
_exptl_absorpt_coefficient_mu 0.198
_exptl_absorpt_correction_T_max 0.9804
_exptl_absorpt_correction_T_min 0.8902
_exptl_absorpt_correction_type empirical
_exptl_crystal_colour colorless
_exptl_crystal_density_diffrn 1.239
_exptl_crystal_description prism
_exptl_crystal_F_000 1320
_exptl_crystal_size_max 0.60
_exptl_crystal_size_mid 0.30
_exptl_crystal_size_min 0.10
_refine_diff_density_max 0.620
_refine_diff_density_min -0.255
_refine_diff_density_rms 0.070
_refine_ls_abs_structure_details 'Flack H D (1983), Acta Cryst. A39, 876-881'
_refine_ls_abs_structure_Flack -0.02(7)
_refine_ls_extinction_method none
_refine_ls_goodness_of_fit_ref 1.078
_refine_ls_hydrogen_treatment mixed
_refine_ls_matrix_type full
_refine_ls_number_parameters 403
_refine_ls_number_reflns 8148
_refine_ls_number_restraints 0
_refine_ls_restrained_S_all 1.078
_refine_ls_R_factor_all 0.0772
_refine_ls_R_factor_gt 0.0615
_refine_ls_shift/su_max 0.001
_refine_ls_shift/su_mean 0.000
_refine_ls_structure_factor_coef Fsqd
_refine_ls_weighting_details 'calc w=1/[\s^2^(Fo^2^)+(0.0674P)^2^+0.0000P] where P=(Fo^2^+2Fc^2^)/3'
_refine_ls_weighting_scheme calc
_refine_ls_wR_factor_gt 0.1293
_refine_ls_wR_factor_ref 0.1370
_reflns_number_gt 6761
_reflns_number_total 8148
_reflns_threshold_expression >2sigma(I)
_cod_data_source_file ja806311e_si_003.cif
_cod_data_source_block MS-1Cl
_cod_original_cell_volume 3309.8(18)
_cod_database_code 4108563

loop_
_symmetry_equiv_pos_as_xyz
'x, y, z'
'-x+1/2, -y, z+1/2'
'-x, y+1/2, -z+1/2'
'x+1/2, -y+1/2, -z'

loop_
_atom_site_label
_atom_site_type_symbol
_atom_site_fract_x
_atom_site_fract_y
_atom_site_fract_z
_atom_site_U_iso_or_equiv
_atom_site_adp_type
_atom_site_occupancy
_atom_site_symmetry_multiplicity
_atom_site_calc_flag
_atom_site_refinement_flags
C1 C 0.10189(19) 0.61803(19) 0.81222(15) 0.0186(5) Uani 1 1 d .
H36 H 0.0777 0.5690 0.8490 0.022 Uiso 1 1 calc R
C2 C 0.11251(19) 0.57873(18) 0.72116(15) 0.0177(5) Uani 1 1 d .
C3 C 0.0697(2) 0.7849(2) 0.7873(2) 0.0357(8) Uani 1 1 d .
H3A H 0.0228 0.8324 0.7985 0.054 Uiso 1 1 calc R
H3B H 0.0782 0.7783 0.7266 0.054 Uiso 1 1 calc R
H3C H 0.1320 0.8002 0.8130 0.054 Uiso 1 1 calc R
C4 C 0.0330(2) 0.69807(19) 0.82407(17) 0.0232(6) Uani 1 1 d .
H4 H -0.0288 0.6832 0.7944 0.028 Uiso 1 1 calc R
C5 C 0.0082(3) 0.7103(3) 0.9170(2) 0.0477(10) Uani 1 1 d .
H5A H 0.0648 0.7335 0.9468 0.072 Uiso 1 1 calc R
H5B H -0.0105 0.6528 0.9411 0.072 Uiso 1 1 calc R
H5C H -0.0457 0.7523 0.9225 0.072 Uiso 1 1 calc R
C6 C 0.0196(2) 0.59131(18) 0.66989(16) 0.0184(5) Uani 1 1 d .
C7 C 0.0109(2) 0.6546(2) 0.60709(18) 0.0257(6) Uani 1 1 d .
H7 H 0.0654 0.6896 0.5917 0.031 Uiso 1 1 calc R
C8 C -0.0770(2) 0.6671(2) 0.56657(19) 0.0320(7) Uani 1 1 d .
H8 H -0.0825 0.7108 0.5238 0.038 Uiso 1 1 calc R
C9 C -0.1569(2) 0.6162(2) 0.5881(2) 0.0337(8) Uani 1 1 d .
H9 H -0.2174 0.6256 0.5611 0.040 Uiso 1 1 calc R
C10 C -0.1476(2) 0.5513(2) 0.64945(19) 0.0302(7) Uani 1 1 d .
H10 H -0.2015 0.5151 0.6637 0.036 Uiso 1 1 calc R
C11 C -0.0602(2) 0.53906(19) 0.68999(18) 0.0240(6) Uani 1 1 d .
H11 H -0.0545 0.4945 0.7320 0.029 Uiso 1 1 calc R
C12 C 0.14102(19) 0.47985(18) 0.72165(16) 0.0186(5) Uani 1 1 d .
C13 C 0.1493(2) 0.4279(2) 0.79313(18) 0.0269(6) Uani 1 1 d .
H13 H 0.1354 0.4533 0.8464 0.032 Uiso 1 1 calc R
C14 C 0.1777(2) 0.3388(2) 0.78812(19) 0.0291(6) Uani 1 1 d .
H14 H 0.1821 0.3040 0.8377 0.035 Uiso 1 1 calc R
C15 C 0.1993(2) 0.3013(2) 0.7115(2) 0.0285(6) Uani 1 1 d .
H15 H 0.2182 0.2406 0.7080 0.034 Uiso 1 1 calc R
C16 C 0.1934(2) 0.3528(2) 0.63985(19) 0.0304(7) Uani 1 1 d .
H16 H 0.2095 0.3275 0.5870 0.036 Uiso 1 1 calc R
C17 C 0.1642(2) 0.4409(2) 0.64424(17) 0.0259(6) Uani 1 1 d .
H17 H 0.1598 0.4752 0.5944 0.031 Uiso 1 1 calc R
C18 C 0.2339(2) 0.6284(2) 0.92386(16) 0.0336(7) Uani 1 1 d .
H18A H 0.1930 0.6663 0.9592 0.050 Uiso 1 1 calc R
H18B H 0.3015 0.6475 0.9288 0.050 Uiso 1 1 calc R
H18C H 0.2279 0.5664 0.9422 0.050 Uiso 1 1 calc R
C19 C 0.43213(18) 0.74674(17) 0.76080(17) 0.0184(5) Uani 1 1 d .
H19 H 0.4695 0.7815 0.7182 0.022 Uiso 1 1 calc R
C20 C 0.46460(17) 0.64519(17) 0.75301(16) 0.0181(5) Uani 1 1 d .
C21 C 0.3801(2) 0.8739(2) 0.8561(2) 0.0337(7) Uani 1 1 d .
H21A H 0.3892 0.9003 0.9117 0.051 Uiso 1 1 calc R
H21B H 0.3125 0.8553 0.8496 0.051 Uiso 1 1 calc R
H21C H 0.3962 0.9179 0.8129 0.051 Uiso 1 1 calc R
C22 C 0.4466(2) 0.79264(19) 0.84682(17) 0.0224(6) Uani 1 1 d .
H22 H 0.4312 0.7491 0.8923 0.027 Uiso 1 1 calc R
C23 C 0.5525(2) 0.8218(2) 0.85572(19) 0.0280(7) Uani 1 1 d .
H23A H 0.5700 0.8603 0.8085 0.042 Uiso 1 1 calc R
H23B H 0.5944 0.7692 0.8559 0.042 Uiso 1 1 calc R
H23C H 0.5607 0.8545 0.9084 0.042 Uiso 1 1 calc R
C24 C 0.5443(2) 0.61437(18) 0.81442(17) 0.0208(6) Uani 1 1 d .
C25 C 0.5221(2) 0.5988(2) 0.89941(19) 0.0285(7) Uani 1 1 d .
H25 H 0.4575 0.6071 0.9184 0.034 Uiso 1 1 calc R
C26 C 0.5926(3) 0.5718(2) 0.9560(2) 0.0363(8) Uani 1 1 d .
H26 H 0.5758 0.5625 1.0131 0.044 Uiso 1 1 calc R
C27 C 0.6866(3) 0.5583(2) 0.9301(2) 0.0367(8) Uani 1 1 d .
H27 H 0.7349 0.5406 0.9690 0.044 Uiso 1 1 calc R
C28 C 0.7096(2) 0.5712(2) 0.8457(2) 0.0304(7) Uani 1 1 d .
H28 H 0.7739 0.5611 0.8268 0.036 Uiso 1 1 calc R
C29 C 0.6392(2) 0.59858(18) 0.78897(18) 0.0241(6) Uani 1 1 d .
H29 H 0.6561 0.6067 0.7317 0.029 Uiso 1 1 calc R
C30 C 0.49160(19) 0.62836(18) 0.66052(15) 0.0186(5) Uani 1 1 d .
C31 C 0.5613(2) 0.6820(2) 0.62061(18) 0.0240(6) Uani 1 1 d .
H31 H 0.5918 0.7285 0.6512 0.029 Uiso 1 1 calc R
C32 C 0.5860(2) 0.6681(2) 0.53776(19) 0.0300(7) Uani 1 1 d .
H32 H 0.6334 0.7047 0.5118 0.036 Uiso 1 1 calc R
C33 C 0.5416(2) 0.6005(2) 0.49223(19) 0.0344(8) Uani 1 1 d .
H33 H 0.5586 0.5906 0.4353 0.041 Uiso 1 1 calc R
C34 C 0.4734(2) 0.5488(2) 0.53013(19) 0.0315(7) Uani 1 1 d .
H34 H 0.4424 0.5031 0.4990 0.038 Uiso 1 1 calc R
C35 C 0.4485(2) 0.56192(19) 0.61385(18) 0.0240(6) Uani 1 1 d .
H35 H 0.4012 0.5247 0.6392 0.029 Uiso 1 1 calc R
C36 C 0.2955(2) 0.8110(2) 0.67322(19) 0.0296(7) Uani 1 1 d .
H36A H 0.2827 0.8670 0.7027 0.044 Uiso 1 1 calc R
H36B H 0.2358 0.7898 0.6468 0.044 Uiso 1 1 calc R
H36C H 0.3450 0.8209 0.6301 0.044 Uiso 1 1 calc R
H37 H 0.206(3) 0.622(2) 0.637(2) 0.039(10) Uiso 1 1 d .
H38 H 0.372(3) 0.551(3) 0.801(2) 0.035(10) Uiso 1 1 d .
N1 N 0.20287(16) 0.63600(15) 0.83674(12) 0.0185(5) Uani 1 1 d .
N2 N 0.19403(16) 0.63073(15) 0.68609(13) 0.0185(5) Uani 1 1 d .
N3 N 0.33020(16) 0.74436(14) 0.73318(14) 0.0198(5) Uani 1 1 d .
N4 N 0.37465(16) 0.59837(16) 0.77694(14) 0.0190(5) Uani 1 1 d .
P1 P 0.27537(5) 0.65166(4) 0.75702(4) 0.01640(14) Uani 1 1 d .
Cl1 Cl 0.26177(6) 0.36945(6) 0.99429(4) 0.0393(2) Uani 1 1 d .
O1 O 0.4042(2) 0.42305(17) 0.85442(18) 0.0547(7) Uani 1 1 d .

loop_
_atom_site_aniso_label
_atom_site_aniso_U_11
_atom_site_aniso_U_22
_atom_site_aniso_U_33
_atom_site_aniso_U_23
_atom_site_aniso_U_13
_atom_site_aniso_U_12
C1 0.0181(13) 0.0208(13) 0.0170(11) 0.0010(11) 0.0010(10) -0.0007(11)
C2 0.0167(12) 0.0182(13) 0.0181(12) 0.0015(11) 0.0006(10) -0.0004(10)
C3 0.0344(17) 0.0213(15) 0.051(2) -0.0012(15) 0.0003(16) 0.0068(13)
C4 0.0238(15) 0.0255(15) 0.0202(12) -0.0050(12) -0.0028(11) 0.0043(12)
C5 0.055(2) 0.057(2) 0.0312(17) -0.0087(17) 0.0013(16) 0.033(2)
C6 0.0208(14) 0.0196(13) 0.0149(11) -0.0061(10) -0.0002(10) 0.0041(11)
C7 0.0241(14) 0.0261(15) 0.0270(13) -0.0004(13) -0.0003(12) 0.0033(13)
C8 0.0348(18) 0.0320(18) 0.0294(15) -0.0006(14) -0.0094(13) 0.0077(14)
C9 0.0241(16) 0.0404(19) 0.0367(16) -0.0112(16) -0.0111(13) 0.0107(14)
C10 0.0206(15) 0.0326(17) 0.0375(16) -0.0112(14) 0.0001(13) -0.0036(13)
C11 0.0241(14) 0.0211(14) 0.0268(14) -0.0023(12) 0.0026(12) -0.0010(12)
C12 0.0158(12) 0.0181(13) 0.0219(12) -0.0021(11) -0.0011(10) -0.0022(10)
C13 0.0361(17) 0.0230(15) 0.0216(13) -0.0009(12) -0.0001(12) -0.0025(13)
C14 0.0361(17) 0.0213(14) 0.0300(14) 0.0047(13) -0.0076(13) 0.0000(13)
C15 0.0248(15) 0.0205(14) 0.0401(16) -0.0004(13) -0.0014(13) 0.0002(12)
C16 0.0316(16) 0.0277(16) 0.0319(14) -0.0103(14) 0.0098(13) 0.0002(14)
C17 0.0293(16) 0.0249(15) 0.0237(14) 0.0035(12) 0.0062(12) 0.0025(12)
C18 0.0291(16) 0.055(2) 0.0166(12) 0.0034(14) -0.0008(11) -0.0033(16)
C19 0.0159(12) 0.0169(12) 0.0225(12) 0.0031(11) -0.0023(10) -0.0009(10)
C20 0.0176(12) 0.0159(12) 0.0209(11) 0.0015(12) -0.0012(10) -0.0043(10)
C21 0.0289(16) 0.0291(17) 0.0432(17) -0.0123(15) -0.0069(14) 0.0026(13)
C22 0.0229(14) 0.0213(14) 0.0229(13) -0.0010(12) -0.0014(11) -0.0037(11)
C23 0.0243(15) 0.0271(16) 0.0326(15) -0.0072(13) -0.0040(13) -0.0032(12)
C24 0.0242(14) 0.0138(13) 0.0245(13) 0.0011(11) -0.0047(11) -0.0030(11)
C25 0.0297(16) 0.0311(17) 0.0248(13) 0.0054(13) -0.0013(12) 0.0005(13)
C26 0.040(2) 0.041(2) 0.0277(15) 0.0078(15) -0.0031(14) 0.0043(16)
C27 0.0333(18) 0.0400(19) 0.0368(17) 0.0097(15) -0.0152(14) 0.0037(15)
C28 0.0207(15) 0.0304(16) 0.0400(16) 0.0029(14) -0.0037(13) 0.0018(12)
C29 0.0229(14) 0.0210(14) 0.0282(14) 0.0013(12) -0.0005(12) -0.0036(11)
C30 0.0212(13) 0.0174(13) 0.0172(11) 0.0016(11) -0.0016(10) 0.0058(10)
C31 0.0235(15) 0.0217(14) 0.0267(13) 0.0053(12) -0.0010(12) -0.0003(12)
C32 0.0250(16) 0.0342(17) 0.0310(15) 0.0117(14) 0.0054(12) 0.0059(13)
C33 0.0396(19) 0.0442(19) 0.0194(13) 0.0043(14) 0.0016(13) 0.0132(15)
C34 0.0374(18) 0.0303(17) 0.0267(15) -0.0050(13) -0.0038(13) 0.0034(14)
C35 0.0219(14) 0.0213(14) 0.0289(14) 0.0029(12) 0.0003(12) 0.0010(11)
C36 0.0322(17) 0.0233(15) 0.0332(15) 0.0085(13) -0.0076(13) -0.0031(13)
N1 0.0185(11) 0.0217(12) 0.0154(9) 0.0007(9) 0.0004(8) 0.0007(9)
N2 0.0205(11) 0.0215(12) 0.0133(9) 0.0000(9) -0.0009(9) -0.0025(10)
N3 0.0191(11) 0.0161(11) 0.0243(11) 0.0027(10) -0.0044(9) -0.0015(8)
N4 0.0184(11) 0.0152(11) 0.0233(11) 0.0055(9) 0.0012(9) -0.0008(9)
P1 0.0175(3) 0.0156(3) 0.0161(3) 0.0016(3) -0.0020(2) -0.0008(3)
Cl1 0.0387(4) 0.0599(5) 0.0192(3) -0.0040(4) -0.0035(3) 0.0101(4)
O1 0.069(2) 0.0285(13) 0.0664(18) 0.0113(13) 0.0178(15) 0.0034(12)

loop_
_atom_type_symbol
_atom_type_description
_atom_type_scat_dispersion_real
_atom_type_scat_dispersion_imag
_atom_type_scat_source
C C 0.0033 0.0016 'International Tables Vol C Tables 4.2.6.8 and 6.1.1.4'
H H 0.0000 0.0000 'International Tables Vol C Tables 4.2.6.8 and 6.1.1.4'
N N 0.0061 0.0033 'International Tables Vol C Tables 4.2.6.8 and 6.1.1.4'
P P 0.1023 0.0942 'International Tables Vol C Tables 4.2.6.8 and 6.1.1.4'
Cl Cl 0.1484 0.1585 'International Tables Vol C Tables 4.2.6.8 and 6.1.1.4'
O O 0.0106 0.0060 'International Tables Vol C Tables 4.2.6.8 and 6.1.1.4'

loop_
_geom_angle_atom_site_label_1
_geom_angle_atom_site_label_2
_geom_angle_atom_site_label_3
_geom_angle
N1 C1 C4 114.1(2)
N1 C1 C2 103.0(2)
C4 C1 C2 117.5(2)
N1 C1 H36 107.2
C4 C1 H36 107.2
C2 C1 H36 107.2
N2 C2 C6 111.7(2)
N2 C2 C12 108.5(2)
C6 C2 C12 109.6(2)
N2 C2 C1 102.8(2)
C6 C2 C1 111.6(2)
C12 C2 C1 112.4(2)
C4 C3 H3A 109.5
C4 C3 H3B 109.5
H3A C3 H3B 109.5
C4 C3 H3C 109.5
H3A C3 H3C 109.5
H3B C3 H3C 109.5
C3 C4 C5 110.2(3)
C3 C4 C1 114.6(2)
C5 C4 C1 110.4(2)
C3 C4 H4 107.1
C5 C4 H4 107.1
C1 C4 H4 107.1
C4 C5 H5A 109.5
C4 C5 H5B 109.5
H5A C5 H5B 109.5
C4 C5 H5C 109.5
H5A C5 H5C 109.5
H5B C5 H5C 109.5
C7 C6 C11 119.1(3)
C7 C6 C2 122.8(2)
C11 C6 C2 118.1(2)
C6 C7 C8 120.2(3)
C6 C7 H7 119.9
C8 C7 H7 119.9
C9 C8 C7 120.5(3)
C9 C8 H8 119.8
C7 C8 H8 119.8
C8 C9 C10 119.2(3)
C8 C9 H9 120.4
C10 C9 H9 120.4
C11 C10 C9 120.3(3)
C11 C10 H10 119.8
C9 C10 H10 119.8
C10 C11 C6 120.6(3)
C10 C11 H11 119.7
C6 C11 H11 119.7
C13 C12 C17 118.0(2)
C13 C12 C2 124.7(2)
C17 C12 C2 117.2(2)
C12 C13 C14 121.0(3)
C12 C13 H13 119.5
C14 C13 H13 119.5
C15 C14 C13 120.3(3)
C15 C14 H14 119.9
C13 C14 H14 119.9
C14 C15 C16 119.3(3)
C14 C15 H15 120.3
C16 C15 H15 120.3
C15 C16 C17 120.7(3)
C15 C16 H16 119.7
C17 C16 H16 119.7
C16 C17 C12 120.7(3)
C16 C17 H17 119.7
C12 C17 H17 119.7
N1 C18 H18A 109.5
N1 C18 H18B 109.5
H18A C18 H18B 109.5
N1 C18 H18C 109.5
H18A C18 H18C 109.5
H18B C18 H18C 109.5
N3 C19 C22 113.5(2)
N3 C19 C20 102.81(19)
C22 C19 C20 117.3(2)
N3 C19 H19 107.6
C22 C19 H19 107.6
C20 C19 H19 107.6
N4 C20 C30 111.8(2)
N4 C20 C24 107.0(2)
C30 C20 C24 112.6(2)
N4 C20 C19 101.48(19)
C30 C20 C19 107.4(2)
C24 C20 C19 116.0(2)
C22 C21 H21A 109.5
C22 C21 H21B 109.5
H21A C21 H21B 109.5
C22 C21 H21C 109.5
H21A C21 H21C 109.5
H21B C21 H21C 109.5
C23 C22 C21 109.5(2)
C23 C22 C19 109.4(2)
C21 C22 C19 111.3(2)
C23 C22 H22 108.9
C21 C22 H22 108.9
C19 C22 H22 108.9
C22 C23 H23A 109.5
C22 C23 H23B 109.5
H23A C23 H23B 109.5
C22 C23 H23C 109.5
H23A C23 H23C 109.5
H23B C23 H23C 109.5
C29 C24 C25 117.2(3)
C29 C24 C20 122.5(2)
C25 C24 C20 120.2(3)
C26 C25 C24 121.4(3)
C26 C25 H25 119.3
C24 C25 H25 119.3
C27 C26 C25 120.6(3)
C27 C26 H26 119.7
C25 C26 H26 119.7
C26 C27 C28 118.9(3)
C26 C27 H27 120.5
C28 C27 H27 120.5
C29 C28 C27 120.6(3)
C29 C28 H28 119.7
C27 C28 H28 119.7
C28 C29 C24 121.3(3)
C28 C29 H29 119.4
C24 C29 H29 119.4
C35 C30 C31 117.8(3)
C35 C30 C20 122.0(2)
C31 C30 C20 120.2(2)
C32 C31 C30 121.0(3)
C32 C31 H31 119.5
C30 C31 H31 119.5
C31 C32 C33 120.0(3)
C31 C32 H32 120.0
C33 C32 H32 120.0
C34 C33 C32 119.4(3)
C34 C33 H33 120.3
C32 C33 H33 120.3
C33 C34 C35 121.0(3)
C33 C34 H34 119.5
C35 C34 H34 119.5
C30 C35 C34 120.8(3)
C30 C35 H35 119.6
C34 C35 H35 119.6
N3 C36 H36A 109.5
N3 C36 H36B 109.5
H36A C36 H36B 109.5
N3 C36 H36C 109.5
H36A C36 H36C 109.5
H36B C36 H36C 109.5
C18 N1 C1 121.1(2)
C18 N1 P1 124.9(2)
C1 N1 P1 113.57(16)
C2 N2 P1 111.42(17)
C2 N2 H37 116(3)
P1 N2 H37 124(3)
C36 N3 C19 119.3(2)
C36 N3 P1 125.78(19)
C19 N3 P1 113.22(17)
C20 N4 P1 115.19(18)
C20 N4 H38 125(3)
P1 N4 H38 120(3)
N4 P1 N2 128.77(12)
N4 P1 N3 94.30(12)
N2 P1 N3 108.92(12)
N4 P1 N1 107.16(12)
N2 P1 N1 95.14(12)
N3 P1 N1 126.06(12)

loop_
_geom_bond_atom_site_label_1
_geom_bond_atom_site_label_2
_geom_bond_distance
C1 N1 1.474(3)
C1 C4 1.546(4)
C1 C2 1.574(3)
C1 H36 1.0000
C2 N2 1.480(3)
C2 C6 1.533(4)
C2 C12 1.537(4)
C3 C4 1.519(4)
C3 H3A 0.9800
C3 H3B 0.9800
C3 H3C 0.9800
C4 C5 1.531(4)
C4 H4 1.0000
C5 H5A 0.9800
C5 H5B 0.9800
C5 H5C 0.9800
C6 C7 1.386(4)
C6 C11 1.390(4)
C7 C8 1.389(4)
C7 H7 0.9500
C8 C9 1.386(5)
C8 H8 0.9500
C9 C10 1.387(5)
C9 H9 0.9500
C10 C11 1.382(4)
C10 H10 0.9500
C11 H11 0.9500
C12 C13 1.386(4)
C12 C17 1.403(4)
C13 C14 1.397(4)
C13 H13 0.9500
C14 C15 1.378(4)
C14 H14 0.9500
C15 C16 1.383(4)
C15 H15 0.9500
C16 C17 1.385(4)
C16 H16 0.9500
C17 H17 0.9500
C18 N1 1.458(3)
C18 H18A 0.9800
C18 H18B 0.9800
C18 H18C 0.9800
C19 N3 1.476(3)
C19 C22 1.548(4)
C19 C20 1.596(4)
C19 H19 1.0000
C20 N4 1.478(3)
C20 C30 1.542(4)
C20 C24 1.545(4)
C21 C22 1.535(4)
C21 H21A 0.9800
C21 H21B 0.9800
C21 H21C 0.9800
C22 C23 1.533(4)
C22 H22 1.0000
C23 H23A 0.9800
C23 H23B 0.9800
C23 H23C 0.9800
C24 C29 1.392(4)
C24 C25 1.409(4)
C25 C26 1.388(4)
C25 H25 0.9500
C26 C27 1.377(5)
C26 H26 0.9500
C27 C28 1.397(5)
C27 H27 0.9500
C28 C29 1.390(4)
C28 H28 0.9500
C29 H29 0.9500
C30 C35 1.380(4)
C30 C31 1.408(4)
C31 C32 1.380(4)
C31 H31 0.9500
C32 C33 1.391(5)
C32 H32 0.9500
C33 C34 1.362(5)
C33 H33 0.9500
C34 C35 1.392(4)
C34 H34 0.9500
C35 H35 0.9500
C36 N3 1.465(4)
C36 H36A 0.9800
C36 H36B 0.9800
C36 H36C 0.9800
N1 P1 1.635(2)
N2 P1 1.625(2)
N2 H37 0.81(4)
N3 P1 1.631(2)
N4 P1 1.620(2)
N4 H38 0.81(4)

loop_
_geom_hbond_atom_site_label_D
_geom_hbond_atom_site_label_H
_geom_hbond_atom_site_label_A
_geom_hbond_distance_DH
_geom_hbond_distance_HA
_geom_hbond_distance_DA
_geom_hbond_angle_DHA
_geom_hbond_site_symmetry_A
N4 H38 O1 0.81(4) 2.15(4) 2.938(4) 166(4) .
N2 H37 Cl1 0.81(4) 2.32(4) 3.118(2) 168(4) 2_564
